data_7248781
loop_
_publ_author_name
'Balabanova, Sofya P.'
'Voronin, Alexey A.'
'Churakov, Alexandr M.'
'Klenov, Michael S.'
'Fedyanin, Ivan V.'
'Pivkina, Alla N.'
'Meerov, Dmitry B.'
'Kon'kova, Tatiana S.'
'Matyushin, Yurii N.'
'Strelenko, Yurii A.'
'Erokhin, Kirill S.'
'Zelenov, Victor P.'
'Tartakovsky, Vladimir A.'

_publ_section_title
;
 Insight into the structural and energetic features of substituted
 triazolofurazans
;
_journal_issue 25
_journal_name_full CrystEngComm
_journal_page_first 3349
_journal_page_last 3362
_journal_paper_doi 10.1039/D4CE00329B
_journal_volume 26
_journal_year 2024
_chemical_formula_moiety 'C2 N5 O, H4 N'
_chemical_formula_sum 'C2 H4 N6 O'
_chemical_formula_weight 128.11
_space_group_crystal_system orthorhombic
_space_group_IT_number 53
_space_group_name_Hall '-P 2ac 2'
_space_group_name_H-M_alt 'P m n a'
_atom_sites_solution_hydrogens difmap
_atom_sites_solution_primary dual
_audit_creation_method 'Modified SHELXL output'
_audit_update_record
;
2023-11-16 deposited with the CCDC.	2024-06-04 downloaded from the CCDC.
;
_cell_angle_alpha 90
_cell_angle_beta 90
_cell_angle_gamma 90
_cell_formula_units_Z 4
_cell_length_a 12.1399(8)
_cell_length_b 3.6287(3)
_cell_length_c 11.6102(7)
_cell_measurement_reflns_used 745
_cell_measurement_temperature 100(2)
_cell_measurement_theta_max 29.26
_cell_measurement_theta_min 3.36
_cell_volume 511.45(6)
_computing_cell_refinement 'Bruker SAINT'
_computing_data_collection 'Bruker APEX3'
_computing_data_reduction 'Bruker SAINT'
_computing_molecular_graphics 'SHELXTL (Sheldrick, 2008)'
_computing_publication_material 'SHELXTL (Sheldrick, 2008)'
_computing_structure_refinement 'SHELXL (Sheldrick, 2015b)'
_computing_structure_solution 'SHELXT (Sheldrick, 2015a)'
_diffrn_ambient_temperature 100(2)
_diffrn_detector_type 'Bruker PHOTON III CPAD area detector'
_diffrn_measured_fraction_theta_full 1.000
_diffrn_measured_fraction_theta_max 0.999
_diffrn_measurement_device_type 'Bruker Quest diffractometer'
_diffrn_measurement_method '\o scans'
_diffrn_radiation_type MoK\a
_diffrn_radiation_wavelength 0.71073
_diffrn_reflns_av_R_equivalents 0.0768
_diffrn_reflns_av_unetI/netI 0.0546
_diffrn_reflns_Laue_measured_fraction_full 1.000
_diffrn_reflns_Laue_measured_fraction_max 0.999
_diffrn_reflns_limit_h_max 17
_diffrn_reflns_limit_h_min -17
_diffrn_reflns_limit_k_max 5
_diffrn_reflns_limit_k_min -5
_diffrn_reflns_limit_l_max 16
_diffrn_reflns_limit_l_min -16
_diffrn_reflns_number 4888
_diffrn_reflns_point_group_measured_fraction_full 1.000
_diffrn_reflns_point_group_measured_fraction_max 0.999
_diffrn_reflns_theta_full 25.242
_diffrn_reflns_theta_max 30.050
_diffrn_reflns_theta_min 2.427
_exptl_absorpt_coefficient_mu 0.137
_exptl_absorpt_correction_T_max 0.862
_exptl_absorpt_correction_T_min 0.773
_exptl_absorpt_correction_type multi-scan
_exptl_absorpt_process_details SADABS
_exptl_crystal_colour yellow
_exptl_crystal_density_diffrn 1.664
_exptl_crystal_description prism
_exptl_crystal_F_000 264
_exptl_crystal_size_max 0.230
_exptl_crystal_size_mid 0.220
_exptl_crystal_size_min 0.180
_refine_diff_density_max 0.460
_refine_diff_density_min -0.263
_refine_diff_density_rms 0.080
_refine_ls_extinction_coef 0.066(10)
_refine_ls_extinction_expression Fc^*^=kFc[1+0.001xFc^2^\l^3^/sin(2\q)]^-1/4^
_refine_ls_extinction_method 'SHELXL-2018/3 (Sheldrick 2018)'
_refine_ls_goodness_of_fit_ref 1.028
_refine_ls_hydrogen_treatment refall
_refine_ls_matrix_type full
_refine_ls_number_parameters 58
_refine_ls_number_reflns 781
_refine_ls_number_restraints 4
_refine_ls_restrained_S_all 1.026
_refine_ls_R_factor_all 0.0518
_refine_ls_R_factor_gt 0.0441
_refine_ls_shift/su_max 0.000
_refine_ls_shift/su_mean 0.000
_refine_ls_structure_factor_coef Fsqd
_refine_ls_weighting_details 'w=1/[\s^2^(Fo^2^)+(0.0488P)^2^+0.2000P] where P=(Fo^2^+2Fc^2^)/3'
_refine_ls_weighting_scheme calc
_refine_ls_wR_factor_gt 0.1041
_refine_ls_wR_factor_ref 0.1116
_reflns_Friedel_coverage 0.000
_reflns_number_gt 650
_reflns_number_total 781
_reflns_threshold_expression 'I > 2\s(I)'
_cod_data_source_file d4ce00329b2.cif
_cod_data_source_block tafz-a
_cod_depositor_comments 'Adding full bibliography for 7248781--7248784.cif.'
_cod_database_code 7248781
_publ_contact_name 'Fedyanin, Ivan V.'
_publ_contact_email octy@xrlab.ineos.ac.ru
_shelx_shelxl_version_number 2018/3
_shelx_space_group_comment
;
The symmetry employed for this shelxl refinement is uniquely defined
by the following loop, which should always be used as a source of
symmetry information in preference to the above space-group names.
They are only intended as comments.
;
_shelx_estimated_absorpt_t_min 0.969
_shelx_estimated_absorpt_t_max 0.976

loop_
_space_group_symop_operation_xyz
'x, y, z'
'-x+1/2, -y, z+1/2'
'-x+1/2, y, -z+1/2'
'x, -y, -z'
'-x, -y, -z'
'x-1/2, y, -z-1/2'
'x-1/2, -y, z-1/2'
'-x, y, z'

loop_
_atom_site_label
_atom_site_type_symbol
_atom_site_fract_x
_atom_site_fract_y
_atom_site_fract_z
_atom_site_U_iso_or_equiv
_atom_site_adp_type
_atom_site_occupancy
_atom_site_site_symmetry_order
_atom_site_calc_flag
_atom_site_refinement_flags_posn
_atom_site_refinement_flags_adp
_atom_site_refinement_flags_occupancy
_atom_site_disorder_assembly
_atom_site_disorder_group
C1 C 0.05813(13) 0.000000 0.500000 0.0156(4) Uani 1 2 d S T P . .
N2 N 0.09489(9) 0.0865(3) 0.39485(9) 0.0214(3) Uani 1 1 d D . . . .
N3 N 0.000000 0.163(7) 0.3401(8) 0.0186(18) Uani 0.5 2 d DS T P . .
O3 O 0.000000 0.120(6) 0.3267(6) 0.0186(18) Uani 0.5 2 d DS T P . .
C1' C 0.500000 0.9353(4) 0.44283(14) 0.0155(4) Uani 1 2 d S T P . .
N2' N 0.39616(8) 0.8931(3) 0.40652(9) 0.0206(3) Uani 1 1 d D . . . .
N3' N 0.3394(4) 1.000000 0.500000 0.0223(4) Uani 0.5 2 d DS T P . .
O3' O 0.3304(3) 1.000000 0.500000 0.0223(4) Uani 0.5 2 d DS T P . .
N1A N 0.250000 0.4866(4) 0.250000 0.0189(4) Uani 1 2 d S T P . .
H1 H 0.2077(14) 0.344(5) 0.3015(15) 0.034(5) Uiso 1 1 d . . . . .
H2 H 0.2014(14) 0.634(5) 0.2058(15) 0.034(5) Uiso 1 1 d . . . . .

loop_
_atom_site_aniso_label
_atom_site_aniso_U_11
_atom_site_aniso_U_22
_atom_site_aniso_U_33
_atom_site_aniso_U_23
_atom_site_aniso_U_13
_atom_site_aniso_U_12
C1 0.0137(8) 0.0182(7) 0.0150(7) 0.0003(5) 0.000 0.000
N2 0.0159(5) 0.0315(6) 0.0168(5) 0.0025(4) 0.0008(4) -0.0013(4)
N3 0.0178(7) 0.029(4) 0.0091(16) -0.001(3) 0.000 0.000
O3 0.0178(7) 0.029(4) 0.0091(16) -0.001(3) 0.000 0.000
C1' 0.0157(8) 0.0176(7) 0.0133(8) -0.0011(6) 0.000 0.000
N2' 0.0165(5) 0.0300(6) 0.0155(5) -0.0033(4) -0.0006(4) -0.0024(4)
N3' 0.0124(8) 0.0369(8) 0.0177(7) -0.0038(5) 0.000 0.000
O3' 0.0124(8) 0.0369(8) 0.0177(7) -0.0038(5) 0.000 0.000
N1A 0.0168(7) 0.0220(7) 0.0180(7) 0.000 0.0009(6) 0.000

loop_
_atom_type_symbol
_atom_type_description
_atom_type_scat_dispersion_real
_atom_type_scat_dispersion_imag
_atom_type_scat_source
C C 0.0033 0.0016 'International Tables Vol C Tables 4.2.6.8 and 6.1.1.4'
H H 0.0000 0.0000 'International Tables Vol C Tables 4.2.6.8 and 6.1.1.4'
N N 0.0061 0.0033 'International Tables Vol C Tables 4.2.6.8 and 6.1.1.4'
O O 0.0106 0.0060 'International Tables Vol C Tables 4.2.6.8 and 6.1.1.4'

loop_
_geom_angle_atom_site_label_1
_geom_angle_atom_site_label_2
_geom_angle_atom_site_label_3
_geom_angle
_geom_angle_site_symmetry_1
_geom_angle_site_symmetry_3
_geom_angle_publ_flag
N2 C1 N2 141.01(16) 4_556 . ?
N2 C1 C1 109.49(8) 4_556 5_556 ?
N2 C1 C1 109.50(8) . 5_556 ?
C1 N2 N3 101.2(2) . . ?
C1 N2 O3 105.16(16) . . ?
N2 N3 N2 118.0(4) 8 . ?
N2 O3 N2 110.4(3) 8 . ?
N2' C1' N2' 140.82(15) . 8_655 ?
N2' C1' C1' 109.59(8) . 5_676 ?
N2' C1' C1' 109.59(8) 8_655 5_676 ?
C1' N2' N3' 101.3(2) . . ?
C1' N2' O3' 105.11(16) . . ?
N2' N3' N2' 118.2(4) . 4_576 ?
N2' O3' N2' 110.6(3) . 4_576 ?
H1 N1A H2 108.3(15) . . ?
H1 N1A H1 113(2) . 3 ?
H2 N1A H1 107.8(15) . 3 ?
H1 N1A H2 107.8(15) . 3 ?
H2 N1A H2 111(2) . 3 ?
H1 N1A H2 108.3(15) 3 3 ?

loop_
_geom_bond_atom_site_label_1
_geom_bond_atom_site_label_2
_geom_bond_distance
_geom_bond_site_symmetry_2
_geom_bond_publ_flag
C1 N2 1.3372(12) 4_556 ?
C1 N2 1.3372(12) . ?
C1 C1 1.411(3) 5_556 ?
N2 N3 1.344(3) . ?
N2 O3 1.403(3) . ?
C1' N2' 1.3381(12) . ?
C1' N2' 1.3381(12) 8_655 ?
C1' C1' 1.408(3) 5_676 ?
N2' N3' 1.343(3) . ?
N2' O3' 1.402(2) . ?
N1A H1 0.943(18) . ?
N1A H2 0.947(18) . ?
N1A H1 0.943(18) 3 ?
N1A H2 0.947(18) 3 ?

loop_
_geom_hbond_atom_site_label_D
_geom_hbond_atom_site_label_H
_geom_hbond_atom_site_label_A
_geom_hbond_distance_DH
_geom_hbond_distance_HA
_geom_hbond_distance_DA
_geom_hbond_angle_DHA
_geom_hbond_site_symmetry_A
_geom_hbond_publ_flag
N1A H1 N2 0.943(18) 1.981(18) 2.9123(13) 169.3(16) . yes
N1A H1 N3 0.943(18) 2.645(18) 3.419(7) 139.8(14) . yes
N1A H2 N2' 0.947(18) 1.997(18) 2.9370(13) 171.5(16) 3 yes

loop_
_geom_torsion_atom_site_label_1
_geom_torsion_atom_site_label_2
_geom_torsion_atom_site_label_3
_geom_torsion_atom_site_label_4
_geom_torsion
_geom_torsion_site_symmetry_1
_geom_torsion_site_symmetry_2
_geom_torsion_site_symmetry_3
_geom_torsion_site_symmetry_4
_geom_torsion_publ_flag
N2 C1 N2 N3 -175.3(12) 4_556 . . . ?
C1 C1 N2 N3 4.7(12) 5_556 . . . ?
N2 C1 N2 O3 176.7(9) 4_556 . . . ?
C1 C1 N2 O3 -3.3(9) 5_556 . . . ?
C1 N2 N3 N2 -9(2) . . . 8 ?
O3 N2 N3 N2 109(8) . . . 8 ?
C1 N2 O3 N2 5.5(15) . . . 8 ?
N3 N2 O3 N2 -59(5) . . . 8 ?
N2' C1' N2' N3' 179.7(2) 8_655 . . . ?
C1' C1' N2' N3' 0.3(2) 5_676 . . . ?
N2' C1' N2' O3' 179.73(19) 8_655 . . . ?
C1' C1' N2' O3' 0.3(2) 5_676 . . . ?
C1' N2' N3' N2' -0.11(8) . . . 4_576 ?
O3' N2' N3' N2' 180.000(6) . . . 4_576 ?
C1' N2' O3' N2' -0.11(8) . . . 4_576 ?
N3' N2' O3' N2' 0.000(6) . . . 4_576 ?
